data_1554298
loop_
_publ_author_name
'Zhang, Heyi'
'Lu, Zhan'

_publ_section_title
;
 Nickel-catalyzed enantioselective sequential Nazarov
 cyclization/decarboxylation
;
_journal_issue 11
_journal_name_full 'Organic Chemistry Frontiers'
_journal_page_first 1763
_journal_paper_doi 10.1039/C8QO00279G
_journal_volume 5
_journal_year 2018
_chemical_absolute_configuration rmad
_chemical_formula_moiety 'C26 H39 Cl Co N3 O7, Cl O4, O'
_chemical_formula_sum 'C26 H39 Cl2 Co N3 O12'
_chemical_formula_weight 715.43
_chemical_name_systematic ZHY7009
_chemical_properties_physical ', Moisture-sensitive'
_space_group_crystal_system orthorhombic
_space_group_IT_number 19
_space_group_name_Hall 'P 2ac 2ab'
_space_group_name_H-M_alt 'P 21 21 21'
_atom_sites_solution_hydrogens mixed
_audit_creation_date 2017-04-10
_audit_creation_method
;
Olex2 1.2
(compiled 2017.03.28 svn.r3405 for OlexSys, GUI svn.r5335)
;
_audit_update_record
;
2017-04-10 deposited with the CCDC.
2018-03-28 downloaded from the CCDC.
;
_cell_angle_alpha 90
_cell_angle_beta 90
_cell_angle_gamma 90
_cell_formula_units_Z 4
_cell_length_a 10.4066(14)
_cell_length_b 26.417(4)
_cell_length_c 12.0692(14)
_cell_measurement_reflns_used 2693
_cell_measurement_temperature 293(2)
_cell_measurement_theta_max 29.4295
_cell_measurement_theta_min 3.0782
_cell_volume 3318.0(8)
_computing_cell_refinement
;
CrysAlisPro, Agilent Technologies,
Version 1.171.35.11 (release 16-05-2011 CrysAlis171 .NET)
(compiled May 16 2011,17:55:39)
;
_computing_data_collection
;
CrysAlisPro, Agilent Technologies,
Version 1.171.35.11 (release 16-05-2011 CrysAlis171 .NET)
(compiled May 16 2011,17:55:39)
;
_computing_data_reduction
;
CrysAlisPro, Agilent Technologies,
Version 1.171.35.11 (release 16-05-2011 CrysAlis171 .NET)
(compiled May 16 2011,17:55:39)
;
_computing_molecular_graphics 'Olex2 (Dolomanov et al., 2009)'
_computing_publication_material 'Olex2 (Dolomanov et al., 2009)'
_computing_structure_refinement 'ShelXL (Sheldrick, 2015)'
_computing_structure_solution 'ShelXS (Sheldrick, 2008)'
_diffrn_ambient_temperature 293.15
_diffrn_detector_area_resol_mean 5.1796
_diffrn_measured_fraction_theta_full 0.995
_diffrn_measured_fraction_theta_max 0.995
_diffrn_measurement_details
;
#__ type_ start__ end____ width___ exp.time_
  1 omega  -71.00   22.00   1.0000   95.0000
omega____ theta____ kappa____ phi______ frames
    -      -11.3121  -77.0000  150.0000 93

#__ type_ start__ end____ width___ exp.time_
  2 omega  -15.00   74.00   1.0000   95.0000
omega____ theta____ kappa____ phi______ frames
    -       11.7808   38.0000   90.0000 89

#__ type_ start__ end____ width___ exp.time_
  3 omega  -64.00   37.00   1.0000   95.0000
omega____ theta____ kappa____ phi______ frames
    -       11.7808  -38.0000  -90.0000 101
;
_diffrn_measurement_device_type 'Xcalibur, Atlas, Gemini ultra'
_diffrn_measurement_method '\w scans'
_diffrn_orient_matrix_UB_11 -0.0173399000
_diffrn_orient_matrix_UB_12 -0.0030386000
_diffrn_orient_matrix_UB_13 -0.0563927000
_diffrn_orient_matrix_UB_21 0.0629823000
_diffrn_orient_matrix_UB_22 0.0071697000
_diffrn_orient_matrix_UB_23 -0.0162219000
_diffrn_orient_matrix_UB_31 0.0195349000
_diffrn_orient_matrix_UB_32 -0.0257065000
_diffrn_orient_matrix_UB_33 0.0022238000
_diffrn_radiation_monochromator graphite
_diffrn_radiation_type MoK\a
_diffrn_radiation_wavelength 0.71073
_diffrn_reflns_av_R_equivalents 0.1188
_diffrn_reflns_av_unetI/netI 0.1363
_diffrn_reflns_Laue_measured_fraction_full 0.995
_diffrn_reflns_Laue_measured_fraction_max 0.995
_diffrn_reflns_limit_h_max 9
_diffrn_reflns_limit_h_min -12
_diffrn_reflns_limit_k_max 31
_diffrn_reflns_limit_k_min -31
_diffrn_reflns_limit_l_max 14
_diffrn_reflns_limit_l_min -14
_diffrn_reflns_number 18449
_diffrn_reflns_point_group_measured_fraction_full 0.994
_diffrn_reflns_point_group_measured_fraction_max 0.994
_diffrn_reflns_theta_full 25.242
_diffrn_reflns_theta_max 25.350
_diffrn_reflns_theta_min 3.084
_diffrn_source 'Enhance (Mo) X-ray Source'
_exptl_absorpt_coefficient_mu 0.740
_exptl_absorpt_correction_T_max 1.00000
_exptl_absorpt_correction_T_min 0.60133
_exptl_absorpt_correction_type multi-scan
_exptl_absorpt_process_details
;
CrysAlisPro, Agilent Technologies,
Version 1.171.35.11 (release 16-05-2011 CrysAlis171 .NET)
(compiled May 16 2011,17:55:39)
Empirical absorption correction using spherical harmonics,
 implemented in SCALE3 ABSPACK scaling algorithm.
;
_exptl_crystal_colour yellow
_exptl_crystal_colour_primary yellow
_exptl_crystal_density_diffrn 1.432
_exptl_crystal_description block
_exptl_crystal_F_000 1492
_exptl_crystal_recrystallization_method 'Re-crystallisation from solvent: ether'
_exptl_crystal_size_max 0.16
_exptl_crystal_size_mid 0.13
_exptl_crystal_size_min 0.08
_refine_diff_density_max 0.621
_refine_diff_density_min -0.420
_refine_diff_density_rms 0.067
_refine_ls_abs_structure_details
;
 Flack x determined using 871 quotients [(I+)-(I-)]/[(I+)+(I-)]
 (Parsons, Flack and Wagner, Acta Cryst. B69 (2013) 249-259).
;
_refine_ls_abs_structure_Flack -0.08(3)
_refine_ls_extinction_method none
_refine_ls_goodness_of_fit_ref 1.003
_refine_ls_hydrogen_treatment constr
_refine_ls_matrix_type full
_refine_ls_number_parameters 407
_refine_ls_number_reflns 6044
_refine_ls_number_restraints 0
_refine_ls_restrained_S_all 1.003
_refine_ls_R_factor_all 0.1363
_refine_ls_R_factor_gt 0.0755
_refine_ls_shift/su_max 0.001
_refine_ls_shift/su_mean 0.000
_refine_ls_structure_factor_coef Fsqd
_refine_ls_weighting_details 'w=1/[\s^2^(Fo^2^)+(0.0747P)^2^] where P=(Fo^2^+2Fc^2^)/3'
_refine_ls_weighting_scheme calc
_refine_ls_wR_factor_gt 0.1596
_refine_ls_wR_factor_ref 0.1969
_reflns_Friedel_coverage 0.767
_reflns_Friedel_fraction_full 0.992
_reflns_Friedel_fraction_max 0.991
_reflns_number_gt 3432
_reflns_number_total 6044
_reflns_threshold_expression 'I > 2\s(I)'
_cod_data_source_file c8qo00279g2.cif
_cod_data_source_block 170406_zhy7009
_cod_original_cell_volume 3318.0(7)
_cod_database_code 1554298
_shelx_shelxl_version_number 2016/6
_chemical_oxdiff_formula 'C10 H10 N2 O8 CO1 CL1'
_shelx_space_group_comment
;
The symmetry employed for this shelxl refinement is uniquely defined
by the following loop, which should always be used as a source of
symmetry information in preference to the above space-group names.
They are only intended as comments.
;
_shelx_estimated_absorpt_t_max 0.943
_shelx_estimated_absorpt_t_min 0.891
_reflns_odcompleteness_completeness 99.48
_reflns_odcompleteness_iscentric 1
_reflns_odcompleteness_theta 26.32
_olex2_refinement_description
;
1. Fixed Uiso
 At 1.2 times of:
  All C(H) groups, All C(H,H) groups
 At 1.5 times of:
  All C(H,H,H) groups, All O(H,H) groups
2.a Rotating group:
 O6(H6A,H6B), O7(H7A,H7B)
2.b Ternary CH refined with riding coordinates:
 C7(H7), C10(H10), C21(H21)
2.c Secondary CH2 refined with riding coordinates:
 C20(H20A,H20B)
2.d Aromatic/amide H refined with riding coordinates:
 C2(H2), C3(H3), C4(H4), C15(H15), C16(H16), C17(H17)
2.e Idealised Me refined as rotating group:
 C8(H8A,H8B,H8C), C9(H9A,H9B,H9C), C11(H11A,H11B,H11C), C12(H12A,H12B,H12C),
 C23(H23A,H23B,H23C), C24(H24A,H24B,H24C), C25(H25A,H25B,H25C), C26(H26A,H26B,
 H26C)
;
_olex2_submission_special_instructions 'No special instructions were received'

loop_
_space_group_symop_operation_xyz
'x, y, z'
'-x+1/2, -y, z+1/2'
'x+1/2, -y+1/2, -z'
'-x, y+1/2, -z+1/2'

loop_
_atom_site_label
_atom_site_type_symbol
_atom_site_fract_x
_atom_site_fract_y
_atom_site_fract_z
_atom_site_U_iso_or_equiv
_atom_site_adp_type
_atom_site_occupancy
_atom_site_site_symmetry_order
_atom_site_calc_flag
_atom_site_refinement_flags_posn
Co1 Co 0.39722(13) 0.84905(5) 0.33138(11) 0.0470(4) Uani 1 1 d .
Cl1 Cl 0.5357(4) 0.91552(15) 0.1111(3) 0.0912(12) Uani 1 1 d .
O1 O 0.2194(10) 0.8173(3) 0.0302(6) 0.090(3) Uani 1 1 d .
O2 O 0.5223(10) 0.8896(4) 0.2125(7) 0.098(3) Uani 1 1 d .
O3 O 0.4382(16) 0.9029(5) 0.0373(9) 0.152(6) Uani 1 1 d .
O4 O 0.523(2) 0.9667(5) 0.1348(18) 0.262(12) Uani 1 1 d .
O5 O 0.6513(17) 0.9089(11) 0.0712(16) 0.282(14) Uani 1 1 d .
O6 O 0.5652(8) 0.8175(3) 0.3775(7) 0.081(2) Uani 1 1 d .
H6A H 0.581944 0.824635 0.445936 0.121 Uiso 1 1 d GR
H6B H 0.626617 0.829349 0.336757 0.121 Uiso 1 1 d GR
O7 O 0.3018(8) 0.8037(3) 0.4480(6) 0.065(2) Uani 1 1 d .
H7A H 0.309615 0.815986 0.515802 0.097 Uiso 1 1 d GR
H7B H 0.333183 0.772603 0.448783 0.097 Uiso 1 1 d GR
N1 N 0.3742(8) 0.9123(3) 0.4533(7) 0.046(2) Uani 1 1 d .
N2 N 0.2429(8) 0.8893(3) 0.2772(6) 0.0432(19) Uani 1 1 d .
N3 N 0.3328(8) 0.8057(3) 0.1880(7) 0.050(2) Uani 1 1 d .
C1 C 0.4045(11) 0.9047(3) 0.6545(8) 0.053(2) Uani 1 1 d .
C2 C 0.4888(15) 0.9112(4) 0.7466(10) 0.071(4) Uani 1 1 d .
H2 H 0.461301 0.902250 0.817273 0.086 Uiso 1 1 calc R
C3 C 0.6111(14) 0.9306(5) 0.7319(12) 0.077(4) Uani 1 1 d .
H3 H 0.666894 0.933488 0.791783 0.092 Uiso 1 1 calc R
C4 C 0.6487(12) 0.9453(5) 0.6291(11) 0.069(3) Uani 1 1 d .
H4 H 0.729548 0.959822 0.621151 0.083 Uiso 1 1 calc R
C5 C 0.5743(10) 0.9399(4) 0.5373(9) 0.051(3) Uani 1 1 d .
C6 C 0.4493(10) 0.9194(4) 0.5500(9) 0.047(2) Uani 1 1 d .
C7 C 0.2740(12) 0.8804(4) 0.6733(10) 0.070(3) Uani 1 1 d .
H7 H 0.229144 0.878918 0.601951 0.084 Uiso 1 1 calc R
C8 C 0.2921(18) 0.8254(5) 0.7162(11) 0.108(6) Uani 1 1 d .
H8A H 0.348857 0.807382 0.667397 0.162 Uiso 1 1 calc GR
H8B H 0.210287 0.808588 0.718277 0.162 Uiso 1 1 calc GR
H8C H 0.328247 0.826155 0.789328 0.162 Uiso 1 1 calc GR
C9 C 0.1910(14) 0.9118(5) 0.7543(12) 0.100(5) Uani 1 1 d .
H9A H 0.229920 0.911554 0.826383 0.150 Uiso 1 1 calc GR
H9B H 0.106499 0.897379 0.758679 0.150 Uiso 1 1 calc GR
H9C H 0.184982 0.946063 0.728073 0.150 Uiso 1 1 calc GR
C10 C 0.6175(11) 0.9588(4) 0.4248(10) 0.066(3) Uani 1 1 d .
H10 H 0.566669 0.941079 0.368551 0.079 Uiso 1 1 calc R
C11 C 0.7593(13) 0.9477(6) 0.4017(15) 0.111(6) Uani 1 1 d .
H11A H 0.811942 0.967570 0.450414 0.167 Uiso 1 1 calc GR
H11B H 0.778916 0.956171 0.326164 0.167 Uiso 1 1 calc GR
H11C H 0.776034 0.912410 0.413861 0.167 Uiso 1 1 calc GR
C12 C 0.5926(14) 1.0155(4) 0.4110(11) 0.083(4) Uani 1 1 d .
H12A H 0.507396 1.023349 0.436097 0.125 Uiso 1 1 calc GR
H12B H 0.600851 1.024530 0.334256 0.125 Uiso 1 1 calc GR
H12C H 0.654034 1.034236 0.453912 0.125 Uiso 1 1 calc GR
C13 C 0.2742(10) 0.9418(4) 0.4341(8) 0.049(3) Uani 1 1 d .
C14 C 0.2009(8) 0.9297(3) 0.3332(9) 0.043(2) Uani 1 1 d .
C15 C 0.0932(11) 0.9563(4) 0.2938(9) 0.061(3) Uani 1 1 d .
H15 H 0.061058 0.983412 0.334288 0.073 Uiso 1 1 calc R
C16 C 0.0355(11) 0.9427(4) 0.1974(9) 0.060(3) Uani 1 1 d .
H16 H -0.033954 0.961138 0.170644 0.072 Uiso 1 1 calc R
C17 C 0.0806(10) 0.9014(4) 0.1394(9) 0.060(3) Uani 1 1 d .
H17 H 0.041805 0.891219 0.073629 0.072 Uiso 1 1 calc R
C18 C 0.1855(10) 0.8755(4) 0.1819(9) 0.052(3) Uani 1 1 d .
C19 C 0.2487(12) 0.8306(4) 0.1354(9) 0.058(3) Uani 1 1 d .
C20 C 0.3143(19) 0.7790(6) 0.0036(11) 0.120(7) Uani 1 1 d .
H20A H 0.380413 0.792721 -0.044400 0.144 Uiso 1 1 calc R
H20B H 0.274336 0.750374 -0.033239 0.144 Uiso 1 1 calc R
C21 C 0.3719(12) 0.7627(4) 0.1161(9) 0.064(3) Uani 1 1 d .
H21 H 0.465759 0.763485 0.109268 0.076 Uiso 1 1 calc R
C22 C 0.3344(11) 0.7117(4) 0.1559(11) 0.065(3) Uani 1 1 d .
C23 C 0.2364(12) 0.9850(4) 0.5024(9) 0.069(3) Uani 1 1 d .
H23A H 0.240263 1.015367 0.458968 0.103 Uiso 1 1 calc GR
H23B H 0.293776 0.987830 0.564371 0.103 Uiso 1 1 calc GR
H23C H 0.150233 0.980074 0.528810 0.103 Uiso 1 1 calc GR
C24 C 0.1867(15) 0.7081(6) 0.161(2) 0.153(9) Uani 1 1 d .
H24A H 0.158379 0.715555 0.235346 0.230 Uiso 1 1 calc GR
H24B H 0.160027 0.674573 0.141415 0.230 Uiso 1 1 calc GR
H24C H 0.149623 0.732102 0.110836 0.230 Uiso 1 1 calc GR
C25 C 0.3840(15) 0.6709(5) 0.0780(11) 0.090(4) Uani 1 1 d .
H25A H 0.357397 0.678458 0.003677 0.135 Uiso 1 1 calc GR
H25B H 0.349830 0.638674 0.099833 0.135 Uiso 1 1 calc GR
H25C H 0.476145 0.669889 0.081369 0.135 Uiso 1 1 calc GR
C26 C 0.389(2) 0.7025(5) 0.2707(11) 0.138(8) Uani 1 1 d .
H26A H 0.481142 0.703664 0.267588 0.207 Uiso 1 1 calc GR
H26B H 0.362167 0.669764 0.296601 0.207 Uiso 1 1 calc GR
H26C H 0.358288 0.728077 0.320457 0.207 Uiso 1 1 calc GR
Cl2 Cl 0.9709(4) 0.80268(18) 0.4148(4) 0.1063(15) Uani 1 1 d .
O8 O 0.8422(9) 0.7968(4) 0.4503(9) 0.105(3) Uani 1 1 d .
O9 O 0.9765(12) 0.8082(5) 0.3006(10) 0.144(5) Uani 1 1 d .
O10 O 1.0234(15) 0.8480(6) 0.4634(14) 0.189(7) Uani 1 1 d .
O11 O 1.0406(12) 0.7591(5) 0.4463(11) 0.149(5) Uani 1 1 d .
O12 O 0.7289(12) 0.8097(5) 0.2087(9) 0.129(4) Uani 1 1 d .

loop_
_atom_site_aniso_label
_atom_site_aniso_U_11
_atom_site_aniso_U_22
_atom_site_aniso_U_33
_atom_site_aniso_U_23
_atom_site_aniso_U_13
_atom_site_aniso_U_12
Co1 0.0438(7) 0.0523(7) 0.0450(7) -0.0001(7) -0.0024(7) 0.0030(7)
Cl1 0.088(3) 0.105(3) 0.080(3) 0.024(2) 0.007(2) -0.006(2)
O1 0.135(8) 0.084(6) 0.051(5) -0.016(4) -0.038(5) 0.024(6)
O2 0.107(7) 0.130(8) 0.058(6) 0.016(5) 0.013(5) -0.056(6)
O3 0.204(16) 0.170(11) 0.081(8) 0.014(8) -0.024(9) -0.044(11)
O4 0.37(3) 0.085(9) 0.34(2) 0.015(12) -0.22(2) 0.012(12)
O5 0.119(13) 0.53(4) 0.196(17) 0.15(2) 0.081(13) 0.065(18)
O6 0.059(5) 0.117(7) 0.067(5) 0.006(5) -0.008(4) 0.004(5)
O7 0.086(6) 0.064(5) 0.043(4) 0.002(4) 0.000(4) -0.004(4)
N1 0.042(5) 0.047(4) 0.050(5) -0.004(4) 0.000(4) 0.002(4)
N2 0.049(5) 0.044(4) 0.037(4) -0.003(4) -0.011(4) 0.007(4)
N3 0.051(5) 0.046(5) 0.052(5) -0.003(4) -0.006(5) -0.003(4)
C1 0.063(6) 0.051(5) 0.045(6) -0.001(5) -0.002(6) -0.001(5)
C2 0.105(11) 0.063(8) 0.046(6) -0.002(6) -0.016(7) 0.011(7)
C3 0.072(9) 0.075(8) 0.084(10) -0.007(7) -0.038(9) 0.005(8)
C4 0.058(7) 0.073(8) 0.076(8) -0.008(7) -0.007(7) -0.004(6)
C5 0.044(6) 0.049(6) 0.061(7) -0.007(5) -0.006(5) 0.004(5)
C6 0.046(6) 0.042(5) 0.053(6) -0.005(5) -0.007(5) 0.001(5)
C7 0.077(8) 0.086(8) 0.047(6) 0.002(7) 0.006(7) -0.011(7)
C8 0.183(17) 0.079(9) 0.062(8) 0.027(7) 0.002(10) -0.042(10)
C9 0.089(11) 0.120(12) 0.091(10) -0.009(10) 0.041(9) -0.014(9)
C10 0.040(6) 0.079(8) 0.077(8) -0.020(6) 0.014(6) -0.017(6)
C11 0.065(9) 0.103(11) 0.166(16) -0.020(11) 0.042(10) 0.007(8)
C12 0.085(10) 0.084(9) 0.081(9) 0.009(7) 0.024(8) -0.005(8)
C13 0.048(6) 0.049(6) 0.051(6) 0.004(5) 0.007(5) 0.000(5)
C14 0.037(5) 0.043(5) 0.048(5) 0.013(5) 0.005(5) -0.002(4)
C15 0.060(7) 0.064(6) 0.058(7) 0.007(5) 0.000(6) 0.009(6)
C16 0.052(6) 0.073(7) 0.056(7) 0.010(6) -0.012(6) 0.008(6)
C17 0.050(7) 0.073(7) 0.057(7) 0.004(6) -0.011(6) 0.001(6)
C18 0.051(6) 0.045(5) 0.060(7) 0.015(5) -0.016(6) -0.009(5)
C19 0.065(7) 0.060(7) 0.049(6) -0.003(5) -0.001(6) 0.004(6)
C20 0.205(19) 0.107(11) 0.047(7) -0.024(8) -0.040(10) 0.060(13)
C21 0.075(9) 0.062(7) 0.054(6) -0.010(6) -0.009(6) 0.015(6)
C22 0.063(7) 0.060(7) 0.072(8) -0.020(6) -0.001(7) 0.008(5)
C23 0.075(8) 0.063(7) 0.067(7) -0.022(6) 0.005(7) 0.008(6)
C24 0.091(12) 0.074(9) 0.30(3) -0.010(14) 0.077(17) -0.007(8)
C25 0.092(10) 0.073(8) 0.106(10) -0.022(7) -0.005(9) 0.014(8)
C26 0.29(3) 0.059(8) 0.069(9) 0.000(7) 0.000(14) 0.039(13)
Cl2 0.072(3) 0.127(4) 0.120(4) 0.054(3) 0.015(2) -0.010(3)
O8 0.063(6) 0.128(8) 0.124(9) 0.022(7) 0.019(6) -0.018(6)
O9 0.123(9) 0.176(11) 0.134(11) 0.087(10) 0.024(8) 0.013(8)
O10 0.166(13) 0.157(12) 0.244(17) 0.032(12) -0.012(12) -0.089(11)
O11 0.110(9) 0.167(11) 0.171(13) 0.091(10) 0.024(9) 0.040(8)
O12 0.121(9) 0.167(10) 0.100(8) -0.007(7) 0.019(7) 0.047(8)

loop_
_atom_type_symbol
_atom_type_description
_atom_type_scat_dispersion_real
_atom_type_scat_dispersion_imag
_atom_type_scat_source
C C 0.0033 0.0016 'International Tables Vol C Tables 4.2.6.8 and 6.1.1.4'
H H 0.0000 0.0000 'International Tables Vol C Tables 4.2.6.8 and 6.1.1.4'
Cl Cl 0.1484 0.1585 'International Tables Vol C Tables 4.2.6.8 and 6.1.1.4'
Co Co 0.3494 0.9721 'International Tables Vol C Tables 4.2.6.8 and 6.1.1.4'
N N 0.0061 0.0033 'International Tables Vol C Tables 4.2.6.8 and 6.1.1.4'
O O 0.0106 0.0060 'International Tables Vol C Tables 4.2.6.8 and 6.1.1.4'

loop_
_geom_angle_atom_site_label_1
_geom_angle_atom_site_label_2
_geom_angle_atom_site_label_3
_geom_angle
O2 Co1 N1 97.4(3)
O6 Co1 O2 82.4(4)
O6 Co1 O7 89.4(3)
O6 Co1 N1 102.7(3)
O6 Co1 N2 171.9(3)
O6 Co1 N3 105.6(3)
O7 Co1 O2 171.6(4)
O7 Co1 N1 86.2(3)
O7 Co1 N3 95.0(3)
N2 Co1 O2 90.2(4)
N2 Co1 O7 98.1(3)
N2 Co1 N1 74.7(3)
N2 Co1 N3 77.1(3)
N3 Co1 O2 85.5(3)
N3 Co1 N1 151.7(3)
O3 Cl1 O2 111.6(7)
O4 Cl1 O2 106.6(11)
O4 Cl1 O3 107.3(10)
O5 Cl1 O2 110.2(10)
O5 Cl1 O3 113.7(13)
O5 Cl1 O4 107.0(17)
C19 O1 C20 103.7(9)
Cl1 O2 Co1 148.9(7)
Co1 O6 H6A 110.4
Co1 O6 H6B 109.6
H6A O6 H6B 108.5
Co1 O7 H7A 111.6
Co1 O7 H7B 111.3
H7A O7 H7B 107.3
C6 N1 Co1 125.6(6)
C13 N1 Co1 114.2(7)
C13 N1 C6 120.0(8)
C14 N2 Co1 120.9(6)
C14 N2 C18 120.2(9)
C18 N2 Co1 118.9(7)
C19 N3 Co1 109.7(7)
C19 N3 C21 107.1(9)
C21 N3 Co1 141.3(7)
C2 C1 C7 118.9(11)
C6 C1 C2 117.7(11)
C6 C1 C7 123.4(10)
C1 C2 H2 119.7
C3 C2 C1 120.7(12)
C3 C2 H2 119.7
C2 C3 H3 120.4
C4 C3 C2 119.2(12)
C4 C3 H3 120.4
C3 C4 H4 118.3
C3 C4 C5 123.4(12)
C5 C4 H4 118.3
C4 C5 C6 118.3(11)
C4 C5 C10 121.8(10)
C6 C5 C10 119.7(9)
N1 C6 C5 117.9(9)
C1 C6 N1 121.4(9)
C1 C6 C5 120.6(10)
C1 C7 H7 108.2
C1 C7 C8 109.7(11)
C1 C7 C9 111.6(10)
C8 C7 H7 108.2
C9 C7 H7 108.2
C9 C7 C8 111.0(11)
C7 C8 H8A 109.5
C7 C8 H8B 109.5
C7 C8 H8C 109.5
H8A C8 H8B 109.5
H8A C8 H8C 109.5
H8B C8 H8C 109.5
C7 C9 H9A 109.5
C7 C9 H9B 109.5
C7 C9 H9C 109.5
H9A C9 H9B 109.5
H9A C9 H9C 109.5
H9B C9 H9C 109.5
C5 C10 H10 107.6
C5 C10 C11 112.7(11)
C5 C10 C12 111.8(9)
C11 C10 H10 107.6
C12 C10 H10 107.6
C12 C10 C11 109.4(11)
C10 C11 H11A 109.5
C10 C11 H11B 109.5
C10 C11 H11C 109.5
H11A C11 H11B 109.5
H11A C11 H11C 109.5
H11B C11 H11C 109.5
C10 C12 H12A 109.5
C10 C12 H12B 109.5
C10 C12 H12C 109.5
H12A C12 H12B 109.5
H12A C12 H12C 109.5
H12B C12 H12C 109.5
N1 C13 C14 115.2(9)
N1 C13 C23 125.0(10)
C23 C13 C14 119.8(10)
N2 C14 C13 115.0(8)
N2 C14 C15 119.2(9)
C15 C14 C13 125.8(9)
C14 C15 H15 119.7
C16 C15 C14 120.7(10)
C16 C15 H15 119.7
C15 C16 H16 120.2
C15 C16 C17 119.6(10)
C17 C16 H16 120.2
C16 C17 H17 121.0
C16 C17 C18 118.0(10)
C18 C17 H17 121.0
N2 C18 C17 122.1(10)
N2 C18 C19 110.3(9)
C17 C18 C19 127.6(10)
O1 C19 C18 117.9(10)
N3 C19 O1 119.5(10)
N3 C19 C18 122.6(10)
O1 C20 H20A 110.7
O1 C20 H20B 110.7
O1 C20 C21 105.2(9)
H20A C20 H20B 108.8
C21 C20 H20A 110.7
C21 C20 H20B 110.7
N3 C21 C20 101.3(9)
N3 C21 H21 107.9
C20 C21 H21 107.9
C22 C21 N3 115.6(9)
C22 C21 C20 115.8(11)
C22 C21 H21 107.9
C21 C22 C24 109.3(11)
C21 C22 C25 110.7(10)
C21 C22 C26 110.1(11)
C25 C22 C24 108.8(12)
C26 C22 C24 108.9(16)
C26 C22 C25 108.9(10)
C13 C23 H23A 109.5
C13 C23 H23B 109.5
C13 C23 H23C 109.5
H23A C23 H23B 109.5
H23A C23 H23C 109.5
H23B C23 H23C 109.5
C22 C24 H24A 109.5
C22 C24 H24B 109.5
C22 C24 H24C 109.5
H24A C24 H24B 109.5
H24A C24 H24C 109.5
H24B C24 H24C 109.5
C22 C25 H25A 109.5
C22 C25 H25B 109.5
C22 C25 H25C 109.5
H25A C25 H25B 109.5
H25A C25 H25C 109.5
H25B C25 H25C 109.5
C22 C26 H26A 109.5
C22 C26 H26B 109.5
C22 C26 H26C 109.5
H26A C26 H26B 109.5
H26A C26 H26C 109.5
H26B C26 H26C 109.5
O8 Cl2 O10 109.1(9)
O9 Cl2 O8 110.7(8)
O9 Cl2 O10 107.6(9)
O9 Cl2 O11 109.4(9)
O11 Cl2 O8 108.4(7)
O11 Cl2 O10 111.8(10)

loop_
_geom_bond_atom_site_label_1
_geom_bond_atom_site_label_2
_geom_bond_distance
Co1 O2 2.214(8)
Co1 O6 2.015(8)
Co1 O7 2.098(7)
Co1 N1 2.239(8)
Co1 N2 2.034(8)
Co1 N3 2.181(8)
Cl1 O2 1.409(8)
Cl1 O3 1.391(14)
Cl1 O4 1.389(14)
Cl1 O5 1.308(16)
O1 C19 1.352(12)
O1 C20 1.451(17)
O6 H6A 0.8647
O6 H6B 0.8642
O7 H7A 0.8834
O7 H7B 0.8842
N1 C6 1.417(12)
N1 C13 1.321(12)
N2 C14 1.337(11)
N2 C18 1.346(12)
N3 C19 1.266(13)
N3 C21 1.485(12)
C1 C2 1.427(16)
C1 C6 1.399(14)
C1 C7 1.519(15)
C2 H2 0.9300
C2 C3 1.383(19)
C3 H3 0.9300
C3 C4 1.358(17)
C4 H4 0.9300
C4 C5 1.360(15)
C5 C6 1.417(14)
C5 C10 1.515(15)
C7 H7 0.9800
C7 C8 1.556(17)
C7 C9 1.546(17)
C8 H8A 0.9600
C8 H8B 0.9600
C8 H8C 0.9600
C9 H9A 0.9600
C9 H9B 0.9600
C9 H9C 0.9600
C10 H10 0.9800
C10 C11 1.531(17)
C10 C12 1.528(15)
C11 H11A 0.9600
C11 H11B 0.9600
C11 H11C 0.9600
C12 H12A 0.9600
C12 H12B 0.9600
C12 H12C 0.9600
C13 C14 1.472(14)
C13 C23 1.462(14)
C14 C15 1.405(14)
C15 H15 0.9300
C15 C16 1.358(14)
C16 H16 0.9300
C16 C17 1.378(15)
C17 H17 0.9300
C17 C18 1.387(13)
C18 C19 1.468(15)
C20 H20A 0.9700
C20 H20B 0.9700
C20 C21 1.545(16)
C21 H21 0.9800
C21 C22 1.484(15)
C22 C24 1.542(18)
C22 C25 1.520(15)
C22 C26 1.517(19)
C23 H23A 0.9600
C23 H23B 0.9600
C23 H23C 0.9600
C24 H24A 0.9600
C24 H24B 0.9600
C24 H24C 0.9600
C25 H25A 0.9600
C25 H25B 0.9600
C25 H25C 0.9600
C26 H26A 0.9600
C26 H26B 0.9600
C26 H26C 0.9600
Cl2 O8 1.414(10)
Cl2 O9 1.386(12)
Cl2 O10 1.440(15)
Cl2 O11 1.412(12)
